data_4111786
loop_
_publ_author_name
'Eric Quarez'
'Kuei-Fang Hsu'
'Robert Pcionek'
'N. Frangis'
'E. K. Polychroniadis'
'Mercouri G. Kanatzidis'

_publ_contact_author_address
;
Prof. Mercouri Kanatzidis
Department of Chemistry
Michigan State University
Department of Chemistry
East Lansing
MI
48824
UNITED STATES OF AMERICA
;
_publ_contact_author_email KANATZID@CHEMISTRY.MSU.EDU
_publ_contact_author_name 'Prof. Mercouri Kanatzidis'
_publ_section_title
;
 Nanostructuring, Compositional Fluctuations, and Atomic Ordering in the
 Thermoelectric Materials AgPbmSbTe2+m. The Myth of Solid Solutions
;
_journal_name_full 'Journal of the American Chemical Society'
_journal_page_first 9177
_journal_page_last 9190
_journal_paper_doi 10.1021/ja051653o
_journal_volume 127
_journal_year 2005
_chemical_formula_sum 'Ag0.67 Pb0.67 Sb0.67 Te2'
_chemical_formula_weight 546.41
_chemical_name_systematic
; 
 ? 
;
_space_group_IT_number 123
_symmetry_cell_setting tetragonal
_symmetry_space_group_name_Hall '-P 4 2'
_symmetry_space_group_name_H-M 'P 4/m m m'
_atom_sites_solution_hydrogens geom
_atom_sites_solution_primary direct
_atom_sites_solution_secondary difmap
_audit_creation_method SHELXL-97
_cell_angle_alpha 90.00
_cell_angle_beta 90.00
_cell_angle_gamma 90.00
_cell_formula_units_Z 1
_cell_length_a 4.3963(6)
_cell_length_b 4.3963(6)
_cell_length_c 6.2173(12)
_cell_measurement_reflns_used 290
_cell_measurement_temperature 293(2)
_cell_measurement_theta_max 29.01
_cell_measurement_theta_min 3.28
_cell_volume 120.16(3)
_computing_cell_refinement 'Bruker SMART'
_computing_data_collection 'Bruker SMART'
_computing_data_reduction 'Bruker SAINT'
_computing_molecular_graphics 'Bruker SHELXTL'
_computing_publication_material 'Bruker SHELXTL'
_computing_structure_refinement 'SHELXL-97 (Sheldrick, 1997)'
_computing_structure_solution 'SHELXS-97 (Sheldrick, 1990)'
_diffrn_ambient_temperature 293(2)
_diffrn_measured_fraction_theta_full 0.976
_diffrn_measured_fraction_theta_max 0.976
_diffrn_measurement_device_type 'CCD area detector'
_diffrn_measurement_method 'phi and omega scans'
_diffrn_radiation_monochromator graphite
_diffrn_radiation_source 'fine-focus sealed tube'
_diffrn_radiation_type MoK\a
_diffrn_radiation_wavelength 0.71073
_diffrn_reflns_av_R_equivalents 0.0184
_diffrn_reflns_av_sigmaI/netI 0.0222
_diffrn_reflns_limit_h_max 5
_diffrn_reflns_limit_h_min -6
_diffrn_reflns_limit_k_max 5
_diffrn_reflns_limit_k_min -5
_diffrn_reflns_limit_l_max 8
_diffrn_reflns_limit_l_min -8
_diffrn_reflns_number 1085
_diffrn_reflns_theta_full 29.01
_diffrn_reflns_theta_max 29.01
_diffrn_reflns_theta_min 3.28
_exptl_absorpt_coefficient_mu 41.477
_exptl_absorpt_correction_T_max 0.089
_exptl_absorpt_correction_T_min 0.040
_exptl_absorpt_correction_type analytical
_exptl_absorpt_process_details
;                                               
G.M. Sheldrick, SHELXTL NT ver. 5.1 (Xprep),    
Bruker analytical X-ray systems, 1998.          
;
_exptl_crystal_density_diffrn 7.551
_exptl_crystal_F_000 224
_exptl_crystal_size_max 0.155
_exptl_crystal_size_mid 0.073
_exptl_crystal_size_min 0.058
_refine_diff_density_max 0.374
_refine_diff_density_min -0.359
_refine_diff_density_rms 0.108
_refine_ls_extinction_coef 0.044(4)
_refine_ls_extinction_expression Fc^*^=kFc[1+0.001xFc^2^\l^3^/sin(2\q)]^-1/4^
_refine_ls_extinction_method SHELXL
_refine_ls_goodness_of_fit_ref 1.028
_refine_ls_hydrogen_treatment none
_refine_ls_matrix_type full
_refine_ls_number_parameters 6
_refine_ls_number_reflns 124
_refine_ls_number_restraints 0
_refine_ls_restrained_S_all 1.028
_refine_ls_R_factor_all 0.0307
_refine_ls_R_factor_gt 0.0112
_refine_ls_shift/su_max 0.000
_refine_ls_shift/su_mean 0.000
_refine_ls_structure_factor_coef Fsqd
_refine_ls_weighting_details 'calc w=1/[\s^2^(Fo^2^)+(0.0000P)^2^+0.5833P] where P=(Fo^2^+2Fc^2^)/3'
_refine_ls_weighting_scheme calc
_refine_ls_wR_factor_gt 0.0323
_refine_ls_wR_factor_ref 0.0430
_reflns_number_gt 63
_reflns_number_total 124
_reflns_threshold_expression >2sigma(I)
_cod_data_source_file ja051653osi20050422_060745_05.cif
_cod_data_source_block AgPbSbTe3_tetragonal
_cod_database_code 4111786

loop_
_symmetry_equiv_pos_as_xyz
'x, y, z'
'-x, -y, z'
'-y, x, z'
'y, -x, z'
'-x, y, -z'
'x, -y, -z'
'y, x, -z'
'-y, -x, -z'
'-x, -y, -z'
'x, y, -z'
'y, -x, -z'
'-y, x, -z'
'x, -y, z'
'-x, y, z'
'-y, -x, z'
'y, x, z'

loop_
_atom_site_label
_atom_site_type_symbol
_atom_site_fract_x
_atom_site_fract_y
_atom_site_fract_z
_atom_site_U_iso_or_equiv
_atom_site_adp_type
_atom_site_occupancy
_atom_site_symmetry_multiplicity
_atom_site_calc_flag
_atom_site_refinement_flags
Te1 Te 0.0000 0.0000 0.0000 0.0352(5) Uiso 1 16 d S
Te2 Te 0.5000 0.5000 0.5000 0.0351(5) Uiso 1 16 d S
Ag1 Ag 1.0000 0.0000 0.5000 0.0435(6) Uiso 0.17 16 d SP
Sb1 Sb 1.0000 0.0000 0.5000 0.0435(6) Uiso 0.41 16 d SP
Pb1 Pb 1.0000 0.0000 0.5000 0.0435(6) Uiso 0.42 16 d SP
Ag2 Ag 0.5000 0.5000 0.0000 0.0334(5) Uiso 0.50 16 d SP
Sb2 Sb 0.5000 0.5000 0.0000 0.0334(5) Uiso 0.26 16 d SP
Pb2 Pb 0.5000 0.5000 0.0000 0.0334(5) Uiso 0.24 16 d SP

loop_
_atom_type_symbol
_atom_type_description
_atom_type_scat_dispersion_real
_atom_type_scat_dispersion_imag
_atom_type_scat_source
Ag Ag -0.8971 1.1015 'International Tables Vol C Tables 4.2.6.8 and 6.1.1.4'
Sb Sb -0.5866 1.5461 'International Tables Vol C Tables 4.2.6.8 and 6.1.1.4'
Te Te -0.5308 1.6751 'International Tables Vol C Tables 4.2.6.8 and 6.1.1.4'
Pb Pb -3.3944 10.1111 'International Tables Vol C Tables 4.2.6.8 and 6.1.1.4'

loop_
_geom_angle_atom_site_label_1
_geom_angle_atom_site_label_2
_geom_angle_atom_site_label_3
_geom_angle
_geom_angle_site_symmetry_1
_geom_angle_site_symmetry_3
Pb1 Te1 Pb1 180.0 1_455 1_454
Pb1 Te1 Sb1 0.0 1_455 1_455
Pb1 Te1 Sb1 180.0 1_454 1_455
Pb1 Te1 Sb1 180.0 1_455 1_454
Pb1 Te1 Sb1 0.0 1_454 1_454
Sb1 Te1 Sb1 180.0 1_455 1_454
Pb1 Te1 Ag1 180.0 1_455 1_454
Pb1 Te1 Ag1 0.0 1_454 1_454
Sb1 Te1 Ag1 180.0 1_455 1_454
Sb1 Te1 Ag1 0.0 1_454 1_454
Pb1 Te1 Ag1 0.0 1_455 1_455
Pb1 Te1 Ag1 180.0 1_454 1_455
Sb1 Te1 Ag1 0.0 1_455 1_455
Sb1 Te1 Ag1 180.0 1_454 1_455
Ag1 Te1 Ag1 180.0 1_454 1_455
Pb1 Te1 Pb2 90.0 1_455 1_445
Pb1 Te1 Pb2 90.0 1_454 1_445
Sb1 Te1 Pb2 90.0 1_455 1_445
Sb1 Te1 Pb2 90.0 1_454 1_445
Ag1 Te1 Pb2 90.0 1_454 1_445
Ag1 Te1 Pb2 90.0 1_455 1_445
Pb1 Te1 Ag2 90.0 1_455 .
Pb1 Te1 Ag2 90.0 1_454 .
Sb1 Te1 Ag2 90.0 1_455 .
Sb1 Te1 Ag2 90.0 1_454 .
Ag1 Te1 Ag2 90.0 1_454 .
Ag1 Te1 Ag2 90.0 1_455 .
Pb2 Te1 Ag2 180.0 1_445 .
Pb1 Te1 Ag2 90.0 1_455 1_445
Pb1 Te1 Ag2 90.0 1_454 1_445
Sb1 Te1 Ag2 90.0 1_455 1_445
Sb1 Te1 Ag2 90.0 1_454 1_445
Ag1 Te1 Ag2 90.0 1_454 1_445
Ag1 Te1 Ag2 90.0 1_455 1_445
Pb2 Te1 Ag2 0.0 1_445 1_445
Ag2 Te1 Ag2 180.0 . 1_445
Pb1 Te1 Sb2 90.0 1_455 1_445
Pb1 Te1 Sb2 90.0 1_454 1_445
Sb1 Te1 Sb2 90.0 1_455 1_445
Sb1 Te1 Sb2 90.0 1_454 1_445
Ag1 Te1 Sb2 90.0 1_454 1_445
Ag1 Te1 Sb2 90.0 1_455 1_445
Pb2 Te1 Sb2 0.0 1_445 1_445
Ag2 Te1 Sb2 180.0 . 1_445
Ag2 Te1 Sb2 0.0 1_445 1_445
Pb2 Te2 Sb2 0.0 1_556 1_556
Pb2 Te2 Ag2 0.0 1_556 1_556
Sb2 Te2 Ag2 0.0 1_556 1_556
Pb2 Te2 Ag2 180.0 1_556 .
Sb2 Te2 Ag2 180.0 1_556 .
Ag2 Te2 Ag2 180.0 1_556 .
Pb2 Te2 Pb1 90.0 1_556 1_565
Sb2 Te2 Pb1 90.0 1_556 1_565
Ag2 Te2 Pb1 90.0 1_556 1_565
Ag2 Te2 Pb1 90.0 . 1_565
Pb2 Te2 Ag1 90.0 1_556 1_455
Sb2 Te2 Ag1 90.0 1_556 1_455
Ag2 Te2 Ag1 90.0 1_556 1_455
Ag2 Te2 Ag1 90.0 . 1_455
Pb1 Te2 Ag1 180.0 1_565 1_455
Pb2 Te2 Pb1 90.0 1_556 1_455
Sb2 Te2 Pb1 90.0 1_556 1_455
Ag2 Te2 Pb1 90.0 1_556 1_455
Ag2 Te2 Pb1 90.0 . 1_455
Pb1 Te2 Pb1 180.0 1_565 1_455
Ag1 Te2 Pb1 0.0 1_455 1_455
Pb2 Te2 Ag1 90.0 1_556 1_565
Sb2 Te2 Ag1 90.0 1_556 1_565
Ag2 Te2 Ag1 90.0 1_556 1_565
Ag2 Te2 Ag1 90.0 . 1_565
Pb1 Te2 Ag1 0.0 1_565 1_565
Ag1 Te2 Ag1 180.0 1_455 1_565
Pb1 Te2 Ag1 180.0 1_455 1_565
Pb2 Te2 Sb1 90.0 1_556 1_455
Sb2 Te2 Sb1 90.0 1_556 1_455
Ag2 Te2 Sb1 90.0 1_556 1_455
Ag2 Te2 Sb1 90.0 . 1_455
Pb1 Te2 Sb1 180.0 1_565 1_455
Ag1 Te2 Sb1 0.0 1_455 1_455
Pb1 Te2 Sb1 0.0 1_455 1_455
Ag1 Te2 Sb1 180.0 1_565 1_455
Pb2 Te2 Sb1 90.0 1_556 1_565
Sb2 Te2 Sb1 90.0 1_556 1_565
Ag2 Te2 Sb1 90.0 1_556 1_565
Ag2 Te2 Sb1 90.0 . 1_565
Pb1 Te2 Sb1 0.0 1_565 1_565
Ag1 Te2 Sb1 180.0 1_455 1_565
Pb1 Te2 Sb1 180.0 1_455 1_565
Ag1 Te2 Sb1 0.0 1_565 1_565
Sb1 Te2 Sb1 180.0 1_455 1_565
Te1 Ag1 Te1 180.0 1_656 1_655
Te1 Ag1 Te2 90.0 1_656 1_655
Te1 Ag1 Te2 90.0 1_655 1_655
Te1 Ag1 Te2 90.0 1_656 1_545
Te1 Ag1 Te2 90.0 1_655 1_545
Te2 Ag1 Te2 180.0 1_655 1_545
Te1 Ag1 Te2 90.0 1_656 .
Te1 Ag1 Te2 90.0 1_655 .
Te2 Ag1 Te2 90.0 1_655 .
Te2 Ag1 Te2 90.0 1_545 .
Te1 Ag1 Te2 90.0 1_656 1_645
Te1 Ag1 Te2 90.0 1_655 1_645
Te2 Ag1 Te2 90.0 1_655 1_645
Te2 Ag1 Te2 90.0 1_545 1_645
Te2 Ag1 Te2 180.0 . 1_645
Te2 Ag2 Te2 180.0 1_554 .
Te2 Ag2 Te1 90.0 1_554 .
Te2 Ag2 Te1 90.0 . .
Te2 Ag2 Te1 90.0 1_554 1_665
Te2 Ag2 Te1 90.0 . 1_665
Te1 Ag2 Te1 180.0 . 1_665
Te2 Ag2 Te1 90.0 1_554 1_655
Te2 Ag2 Te1 90.0 . 1_655
Te1 Ag2 Te1 90.0 . 1_655
Te1 Ag2 Te1 90.0 1_665 1_655
Te2 Ag2 Te1 90.0 1_554 1_565
Te2 Ag2 Te1 90.0 . 1_565
Te1 Ag2 Te1 90.0 . 1_565
Te1 Ag2 Te1 90.0 1_665 1_565
Te1 Ag2 Te1 180.0 1_655 1_565

loop_
_geom_bond_atom_site_label_1
_geom_bond_atom_site_label_2
_geom_bond_distance
_geom_bond_site_symmetry_2
Te1 Pb1 3.1086(6) 1_455
Te1 Pb1 3.1086(6) 1_454
Te1 Sb1 3.1086(6) 1_455
Te1 Sb1 3.1086(6) 1_454
Te1 Ag1 3.1086(6) 1_454
Te1 Ag1 3.1086(6) 1_455
Te1 Pb2 3.1087(4) 1_445
Te1 Ag2 3.1087(4) .
Te1 Ag2 3.1087(4) 1_445
Te1 Sb2 3.1087(4) 1_445
Te2 Pb2 3.1086(6) 1_556
Te2 Sb2 3.1086(6) 1_556
Te2 Ag2 3.1086(6) 1_556
Te2 Ag2 3.1086(6) .
Te2 Pb1 3.1087(4) 1_565
Te2 Ag1 3.1087(4) 1_455
Te2 Pb1 3.1087(4) 1_455
Te2 Ag1 3.1087(4) 1_565
Te2 Sb1 3.1087(4) 1_455
Te2 Sb1 3.1087(4) 1_565
Ag1 Te1 3.1086(6) 1_656
Ag1 Te1 3.1086(6) 1_655
Ag1 Te2 3.1087(4) 1_655
Ag1 Te2 3.1087(4) 1_545
Ag1 Te2 3.1087(4) 1_645
Ag2 Te2 3.1086(6) 1_554
Ag2 Te1 3.1087(4) 1_665
Ag2 Te1 3.1087(4) 1_655
Ag2 Te1 3.1087(4) 1_565
